data_7040297
loop_
_publ_author_name
'Annibale, Vincent T.'
'Ostapowicz, Thomas G.'
'Westhues, Stefan'
'Wambach, Truman C.'
'Fryzuk, Michael D.'

_publ_section_title
;
 Synthesis of a sterically bulky diphosphine synthon and Ru(ii) complexes
 of a cooperative tridentate enamide-diphosphine ligand platform.
;
_journal_issue 40
_journal_name_full 'Dalton transactions (Cambridge, England : 2003)'
_journal_page_first 16011
_journal_page_last 16025
_journal_paper_doi 10.1039/c6dt02352e
_journal_volume 45
_journal_year 2016
_chemical_formula_sum 'C28 H62 P4'
_chemical_formula_weight 522.65
_chemical_name_systematic
;
 ?
;
_chemical_properties_physical ', Air-sensitive,Pyrophoric'
_space_group_crystal_system monoclinic
_space_group_IT_number 14
_space_group_name_Hall '-P 2yn'
_space_group_name_H-M_alt 'P 1 21/n 1'
_symmetry_space_group_name_Hall '-P 2yn'
_symmetry_space_group_name_H-M 'P 1 21/n 1'
_atom_sites_solution_hydrogens geom
_audit_creation_method SHELXL-2013
_audit_update_record
;
2016-06-07 deposited with the CCDC.
2016-08-11 downloaded from the CCDC.
;
_cell_angle_alpha 90.000(5)
_cell_angle_beta 92.241(5)
_cell_angle_gamma 90.000(5)
_cell_formula_units_Z 4
_cell_length_a 11.854(5)
_cell_length_b 11.785(5)
_cell_length_c 24.340(5)
_cell_measurement_reflns_used 7803
_cell_measurement_temperature 90(2)
_cell_measurement_theta_max 27.523
_cell_measurement_theta_min 1.674
_cell_volume 3398(2)
_computing_structure_refinement 'SHELXL-2013 (Sheldrick, 2013)'
_diffrn_ambient_temperature 90(2)
_diffrn_detector_area_resol_mean 7.9
_diffrn_measured_fraction_theta_full 1.000
_diffrn_measured_fraction_theta_max 0.996
_diffrn_measurement_device_type 'Bruker APEX II area detector'
_diffrn_measurement_method '\w and \f scans'
_diffrn_radiation_type MoK\a
_diffrn_radiation_wavelength 0.71069
_diffrn_reflns_av_R_equivalents 0.0517
_diffrn_reflns_av_unetI/netI 0.0477
_diffrn_reflns_Laue_measured_fraction_full 1.000
_diffrn_reflns_Laue_measured_fraction_max 0.996
_diffrn_reflns_limit_h_max 14
_diffrn_reflns_limit_h_min -15
_diffrn_reflns_limit_k_max 15
_diffrn_reflns_limit_k_min -15
_diffrn_reflns_limit_l_max 31
_diffrn_reflns_limit_l_min -25
_diffrn_reflns_number 29832
_diffrn_reflns_point_group_measured_fraction_full 1.000
_diffrn_reflns_point_group_measured_fraction_max 0.996
_diffrn_reflns_theta_full 25.240
_diffrn_reflns_theta_max 27.523
_diffrn_reflns_theta_min 1.674
_diffrn_source 'sealed X-ray tube'
_exptl_absorpt_coefficient_mu 0.236
_exptl_absorpt_correction_T_max 0.7456
_exptl_absorpt_correction_T_min 0.6346
_exptl_absorpt_correction_type multi-scan
_exptl_absorpt_process_details 'Bruker Apex 2'
_exptl_crystal_colour Colorless
_exptl_crystal_density_diffrn 1.022
_exptl_crystal_description Plate
_exptl_crystal_F_000 1160
_exptl_crystal_size_max 0.240
_exptl_crystal_size_mid 0.180
_exptl_crystal_size_min 0.030
_refine_diff_density_max 0.438
_refine_diff_density_min -0.332
_refine_diff_density_rms 0.060
_refine_ls_extinction_method none
_refine_ls_goodness_of_fit_ref 1.015
_refine_ls_hydrogen_treatment constr
_refine_ls_matrix_type full
_refine_ls_number_parameters 307
_refine_ls_number_reflns 7803
_refine_ls_number_restraints 0
_refine_ls_restrained_S_all 1.015
_refine_ls_R_factor_all 0.0556
_refine_ls_R_factor_gt 0.0394
_refine_ls_shift/su_max 0.003
_refine_ls_shift/su_mean 0.000
_refine_ls_structure_factor_coef Fsqd
_refine_ls_weighting_details 'w=1/[\s^2^(Fo^2^)+(0.0556P)^2^+1.0518P] where P=(Fo^2^+2Fc^2^)/3'
_refine_ls_weighting_scheme calc
_refine_ls_wR_factor_gt 0.0986
_refine_ls_wR_factor_ref 0.1082
_reflns_Friedel_coverage 0.000
_reflns_number_gt 6206
_reflns_number_total 7803
_reflns_threshold_expression 'I > 2\s(I)'
_cod_data_source_file c6dt02352e2.cif
_cod_data_source_block 2
_cod_depositor_comments
;
The following automatic conversions were performed:

'_exptl_absorpt_correction_type' value 'Multi-Scan' changed to
'multi-scan' according to
/usr/data/users/saulius/crontab/automatic-downloads/rss-feeds/RSC/lib/dictionaries/cif_core.dic
dictionary named 'cif_core.dic' version 2.4.2 from 2011-04-26.

Automatic conversion script
Id: cif_fix_values 4268 2015-11-12 08:31:59Z antanas 

 Adding full bibliography for 7040297--7040304.cif.
;
_cod_database_code 7040297
_shelx_space_group_comment
;
The symmetry employed for this shelxl refinement is uniquely defined
by the following loop, which should always be used as a source of
symmetry information in preference to the above space-group names.
They are only intended as comments.
;
_shelx_estimated_absorpt_t_min 0.946
_shelx_estimated_absorpt_t_max 0.993
_shelxl_version_number 2013-4

loop_
_space_group_symop_operation_xyz
'x, y, z'
'-x+1/2, y+1/2, -z+1/2'
'-x, -y, -z'
'x-1/2, -y-1/2, z-1/2'

loop_
_atom_site_label
_atom_site_type_symbol
_atom_site_fract_x
_atom_site_fract_y
_atom_site_fract_z
_atom_site_U_iso_or_equiv
_atom_site_adp_type
_atom_site_occupancy
_atom_site_site_symmetry_order
_atom_site_calc_flag
_atom_site_refinement_flags_posn
_atom_site_refinement_flags_adp
P1 P 0.83122(3) 0.26571(3) 0.84268(2) 0.01440(10) Uani 1 1 d . .
P2 P 0.46921(3) 0.37476(3) 0.80562(2) 0.01281(10) Uani 1 1 d . .
P3 P 0.33931(3) 0.36508(3) 0.86805(2) 0.01252(10) Uani 1 1 d . .
P4 P 0.33397(4) 0.10421(4) 1.00553(2) 0.01685(11) Uani 1 1 d . .
C1 C 0.91693(14) 0.23067(15) 0.78121(7) 0.0218(4) Uani 1 1 d . .
C2 C 0.85015(17) 0.13468(17) 0.75188(9) 0.0329(5) Uani 1 1 d . .
H2A H 0.7771 0.1639 0.7379 0.049 Uiso 1 1 calc R U
H2B H 0.8378 0.0729 0.7779 0.049 Uiso 1 1 calc R U
H2C H 0.8930 0.1061 0.7212 0.049 Uiso 1 1 calc R U
C3 C 0.93697(16) 0.32533(18) 0.73960(8) 0.0313(4) Uani 1 1 d . .
H3A H 0.9722 0.2934 0.7073 0.047 Uiso 1 1 calc R U
H3B H 0.9868 0.3829 0.7565 0.047 Uiso 1 1 calc R U
H3C H 0.8646 0.3602 0.7284 0.047 Uiso 1 1 calc R U
C4 C 1.03176(16) 0.1820(2) 0.80173(9) 0.0359(5) Uani 1 1 d . .
H4A H 1.0703 0.1484 0.7708 0.054 Uiso 1 1 calc R U
H4B H 1.0196 0.1237 0.8296 0.054 Uiso 1 1 calc R U
H4C H 1.0784 0.2431 0.8179 0.054 Uiso 1 1 calc R U
C5 C 0.90021(14) 0.38352(14) 0.88432(7) 0.0183(3) Uani 1 1 d . .
C6 C 0.94785(17) 0.48416(16) 0.85368(8) 0.0310(4) Uani 1 1 d . .
H6A H 0.8911 0.5121 0.8266 0.047 Uiso 1 1 calc R U
H6B H 1.0155 0.4604 0.8348 0.047 Uiso 1 1 calc R U
H6C H 0.9677 0.5448 0.8799 0.047 Uiso 1 1 calc R U
C7 C 0.99328(17) 0.32989(19) 0.92158(9) 0.0370(5) Uani 1 1 d . .
H7A H 1.0569 0.3079 0.8994 0.056 Uiso 1 1 calc R U
H7B H 0.9633 0.2626 0.9396 0.056 Uiso 1 1 calc R U
H7C H 1.0189 0.3850 0.9495 0.056 Uiso 1 1 calc R U
C8 C 0.80891(16) 0.42662(17) 0.92184(8) 0.0290(4) Uani 1 1 d . .
H8A H 0.8426 0.4793 0.9490 0.044 Uiso 1 1 calc R U
H8B H 0.7755 0.3623 0.9409 0.044 Uiso 1 1 calc R U
H8C H 0.7501 0.4659 0.8997 0.044 Uiso 1 1 calc R U
C9 C 0.70561(13) 0.33807(14) 0.80991(7) 0.0163(3) Uani 1 1 d . .
H9A H 0.7129 0.4211 0.8153 0.020 Uiso 1 1 calc R U
H9B H 0.7029 0.3228 0.7699 0.020 Uiso 1 1 calc R U
C10 C 0.59528(13) 0.29693(13) 0.83455(7) 0.0150(3) Uani 1 1 d . .
H10A H 0.6003 0.3075 0.8749 0.018 Uiso 1 1 calc R U
H10B H 0.5859 0.2148 0.8271 0.018 Uiso 1 1 calc R U
C11 C 0.40514(14) 0.27688(14) 0.75164(7) 0.0177(3) Uani 1 1 d . .
C12 C 0.49253(16) 0.26181(17) 0.70725(7) 0.0274(4) Uani 1 1 d . .
H12A H 0.4572 0.2234 0.6753 0.041 Uiso 1 1 calc R U
H12B H 0.5558 0.2160 0.7220 0.041 Uiso 1 1 calc R U
H12C H 0.5204 0.3364 0.6962 0.041 Uiso 1 1 calc R U
C13 C 0.30186(15) 0.33917(15) 0.72656(7) 0.0225(4) Uani 1 1 d . .
H13A H 0.2676 0.2935 0.6967 0.034 Uiso 1 1 calc R U
H13B H 0.3253 0.4127 0.7120 0.034 Uiso 1 1 calc R U
H13C H 0.2467 0.3512 0.7549 0.034 Uiso 1 1 calc R U
C14 C 0.36999(15) 0.16026(14) 0.77314(8) 0.0233(4) Uani 1 1 d . .
H14A H 0.3117 0.1699 0.8002 0.035 Uiso 1 1 calc R U
H14B H 0.4358 0.1223 0.7905 0.035 Uiso 1 1 calc R U
H14C H 0.3400 0.1140 0.7425 0.035 Uiso 1 1 calc R U
C15 C 0.36597(14) 0.50576(13) 0.90302(7) 0.0156(3) Uani 1 1 d . .
C16 C 0.32152(16) 0.59772(14) 0.86328(7) 0.0229(4) Uani 1 1 d . .
H16A H 0.3335 0.6726 0.8800 0.034 Uiso 1 1 calc R U
H16B H 0.2407 0.5860 0.8554 0.034 Uiso 1 1 calc R U
H16C H 0.3620 0.5934 0.8290 0.034 Uiso 1 1 calc R U
C17 C 0.48981(14) 0.52976(14) 0.91899(7) 0.0206(4) Uani 1 1 d . .
H17A H 0.4956 0.6021 0.9388 0.031 Uiso 1 1 calc R U
H17B H 0.5336 0.5340 0.8857 0.031 Uiso 1 1 calc R U
H17C H 0.5196 0.4686 0.9427 0.031 Uiso 1 1 calc R U
C18 C 0.29665(15) 0.50945(14) 0.95477(7) 0.0207(4) Uani 1 1 d . .
H18A H 0.3270 0.4541 0.9815 0.031 Uiso 1 1 calc R U
H18B H 0.2178 0.4909 0.9451 0.031 Uiso 1 1 calc R U
H18C H 0.3009 0.5857 0.9708 0.031 Uiso 1 1 calc R U
C19 C 0.38865(13) 0.25827(13) 0.92036(7) 0.0149(3) Uani 1 1 d . .
H19A H 0.4262 0.1948 0.9017 0.018 Uiso 1 1 calc R U
H19B H 0.4446 0.2939 0.9462 0.018 Uiso 1 1 calc R U
C20 C 0.28957(13) 0.21191(14) 0.95266(7) 0.0169(3) Uani 1 1 d . .
H20A H 0.2336 0.1771 0.9265 0.020 Uiso 1 1 calc R U
H20B H 0.2522 0.2759 0.9710 0.020 Uiso 1 1 calc R U
C21 C 0.28353(15) -0.03236(15) 0.97190(8) 0.0237(4) Uani 1 1 d . .
C22 C 0.34303(17) -0.03756(16) 0.91703(8) 0.0299(4) Uani 1 1 d . .
H22A H 0.3311 -0.1125 0.9003 0.045 Uiso 1 1 calc R U
H22B H 0.4241 -0.0245 0.9236 0.045 Uiso 1 1 calc R U
H22C H 0.3118 0.0210 0.8922 0.045 Uiso 1 1 calc R U
C23 C 0.15631(16) -0.04528(18) 0.96103(9) 0.0347(5) Uani 1 1 d . .
H23A H 0.1271 0.0213 0.9409 0.052 Uiso 1 1 calc R U
H23B H 0.1189 -0.0517 0.9961 0.052 Uiso 1 1 calc R U
H23C H 0.1413 -0.1137 0.9391 0.052 Uiso 1 1 calc R U
C24 C 0.32719(18) -0.13261(15) 1.00736(9) 0.0322(5) Uani 1 1 d . .
H24A H 0.2884 -0.1334 1.0422 0.048 Uiso 1 1 calc R U
H24B H 0.4086 -0.1243 1.0148 0.048 Uiso 1 1 calc R U
H24C H 0.3123 -0.2039 0.9877 0.048 Uiso 1 1 calc R U
C25 C 0.24108(15) 0.14373(15) 1.06417(7) 0.0222(4) Uani 1 1 d . .
C26 C 0.11828(16) 0.17612(19) 1.04942(8) 0.0334(5) Uani 1 1 d . .
H26A H 0.0792 0.1111 1.0322 0.050 Uiso 1 1 calc R U
H26B H 0.1169 0.2401 1.0237 0.050 Uiso 1 1 calc R U
H26C H 0.0803 0.1978 1.0829 0.050 Uiso 1 1 calc R U
C27 C 0.2438(2) 0.04958(17) 1.10733(8) 0.0358(5) Uani 1 1 d . .
H27A H 0.2125 0.0782 1.1414 0.054 Uiso 1 1 calc R U
H27B H 0.3219 0.0250 1.1146 0.054 Uiso 1 1 calc R U
H27C H 0.1985 -0.0149 1.0937 0.054 Uiso 1 1 calc R U
C28 C 0.29932(17) 0.24862(15) 1.09020(8) 0.0273(4) Uani 1 1 d . .
H28A H 0.2572 0.2739 1.1218 0.041 Uiso 1 1 calc R U
H28B H 0.3011 0.3098 1.0630 0.041 Uiso 1 1 calc R U
H28C H 0.3766 0.2289 1.1024 0.041 Uiso 1 1 calc R U

loop_
_atom_site_aniso_label
_atom_site_aniso_U_11
_atom_site_aniso_U_22
_atom_site_aniso_U_33
_atom_site_aniso_U_23
_atom_site_aniso_U_13
_atom_site_aniso_U_12
P1 0.01041(19) 0.0157(2) 0.0172(2) 0.00177(16) 0.00178(15) 0.00102(15)
P2 0.01083(19) 0.0166(2) 0.0110(2) -0.00026(15) 0.00061(15) 0.00020(15)
P3 0.01030(19) 0.0157(2) 0.0115(2) 0.00057(15) -0.00008(15) 0.00049(14)
P4 0.0144(2) 0.0171(2) 0.0190(2) 0.00527(16) -0.00074(16) -0.00377(16)
C1 0.0150(8) 0.0290(9) 0.0213(9) -0.0080(7) 0.0021(7) 0.0025(7)
C2 0.0304(10) 0.0346(11) 0.0335(11) -0.0167(9) 0.0001(9) -0.0012(8)
C3 0.0264(10) 0.0481(12) 0.0202(9) -0.0042(9) 0.0094(8) -0.0061(9)
C4 0.0204(9) 0.0533(13) 0.0340(11) -0.0150(10) 0.0020(8) 0.0154(9)
C5 0.0150(8) 0.0217(8) 0.0182(8) -0.0024(7) 0.0017(6) -0.0008(6)
C6 0.0342(11) 0.0296(10) 0.0296(10) -0.0035(8) 0.0050(9) -0.0165(8)
C7 0.0325(11) 0.0439(12) 0.0333(11) -0.0085(9) -0.0161(9) 0.0067(9)
C8 0.0270(10) 0.0323(10) 0.0284(10) -0.0121(8) 0.0093(8) -0.0036(8)
C9 0.0105(7) 0.0207(8) 0.0178(8) 0.0030(6) -0.0003(6) 0.0006(6)
C10 0.0114(7) 0.0181(8) 0.0156(8) 0.0016(6) 0.0001(6) 0.0007(6)
C11 0.0173(8) 0.0217(8) 0.0138(8) -0.0050(6) -0.0020(6) -0.0004(6)
C12 0.0269(10) 0.0361(10) 0.0195(9) -0.0115(8) 0.0032(8) -0.0020(8)
C13 0.0229(9) 0.0293(9) 0.0147(8) -0.0024(7) -0.0065(7) 0.0003(7)
C14 0.0233(9) 0.0208(8) 0.0255(10) -0.0046(7) -0.0043(7) -0.0028(7)
C15 0.0201(8) 0.0151(7) 0.0117(8) -0.0006(6) 0.0009(6) 0.0011(6)
C16 0.0322(10) 0.0184(8) 0.0181(9) 0.0030(7) 0.0010(7) 0.0065(7)
C17 0.0223(9) 0.0205(8) 0.0187(9) -0.0017(7) -0.0016(7) -0.0055(7)
C18 0.0263(9) 0.0200(8) 0.0160(8) -0.0006(7) 0.0040(7) 0.0016(7)
C19 0.0123(7) 0.0162(8) 0.0163(8) 0.0029(6) 0.0020(6) 0.0001(6)
C20 0.0143(8) 0.0184(8) 0.0179(8) 0.0048(6) 0.0011(6) 0.0000(6)
C21 0.0226(9) 0.0192(8) 0.0293(10) 0.0002(7) 0.0016(8) -0.0057(7)
C22 0.0379(11) 0.0231(9) 0.0287(10) -0.0039(8) 0.0014(9) -0.0048(8)
C23 0.0267(10) 0.0328(11) 0.0442(13) -0.0033(9) -0.0032(9) -0.0136(8)
C24 0.0368(11) 0.0183(9) 0.0419(12) 0.0065(8) 0.0063(9) -0.0026(8)
C25 0.0237(9) 0.0240(9) 0.0189(9) 0.0045(7) 0.0022(7) -0.0060(7)
C26 0.0218(9) 0.0505(13) 0.0284(11) -0.0004(9) 0.0087(8) -0.0042(9)
C27 0.0547(14) 0.0304(10) 0.0230(10) 0.0075(8) 0.0088(10) -0.0095(9)
C28 0.0346(10) 0.0254(9) 0.0219(9) 0.0012(7) 0.0005(8) -0.0033(8)

loop_
_atom_type_symbol
_atom_type_description
_atom_type_scat_dispersion_real
_atom_type_scat_dispersion_imag
_atom_type_scat_source
C C 0.0033 0.0016 'International Tables Vol C Tables 4.2.6.8 and 6.1.1.4'
H H 0.0000 0.0000 'International Tables Vol C Tables 4.2.6.8 and 6.1.1.4'
P P 0.1023 0.0942 'International Tables Vol C Tables 4.2.6.8 and 6.1.1.4'

loop_
_geom_angle_atom_site_label_1
_geom_angle_atom_site_label_2
_geom_angle_atom_site_label_3
_geom_angle
C9 P1 C5 102.42(8)
C9 P1 C1 101.91(8)
C5 P1 C1 110.58(8)
C10 P2 C11 104.88(8)
C10 P2 P3 106.52(6)
C11 P2 P3 100.09(6)
C19 P3 C15 104.03(8)
C19 P3 P2 107.20(5)
C15 P3 P2 98.99(5)
C20 P4 C21 101.79(8)
C20 P4 C25 101.27(8)
C21 P4 C25 110.60(8)
C3 C1 C2 108.58(16)
C3 C1 C4 109.09(16)
C2 C1 C4 107.96(16)
C3 C1 P1 117.85(13)
C2 C1 P1 104.20(12)
C4 C1 P1 108.70(13)
C6 C5 C8 108.58(15)
C6 C5 C7 109.77(16)
C8 C5 C7 107.02(16)
C6 C5 P1 118.15(13)
C8 C5 P1 105.26(12)
C7 C5 P1 107.49(12)
C10 C9 P1 111.43(11)
C9 C10 P2 112.22(11)
C13 C11 C14 109.96(14)
C13 C11 C12 108.97(14)
C14 C11 C12 109.63(14)
C13 C11 P2 106.15(11)
C14 C11 P2 114.69(12)
C12 C11 P2 107.25(11)
C17 C15 C18 109.04(14)
C17 C15 C16 109.41(14)
C18 C15 C16 108.47(13)
C17 C15 P3 114.81(11)
C18 C15 P3 108.10(11)
C16 C15 P3 106.83(11)
C20 C19 P3 111.26(11)
C19 C20 P4 113.14(11)
C23 C21 C22 109.21(16)
C23 C21 C24 109.16(16)
C22 C21 C24 107.51(15)
C23 C21 P4 116.91(13)
C22 C21 P4 105.19(12)
C24 C21 P4 108.46(13)
C27 C25 C26 109.61(16)
C27 C25 C28 107.64(15)
C26 C25 C28 107.62(16)
C27 C25 P4 110.03(13)
C26 C25 P4 117.33(13)
C28 C25 P4 104.06(12)

loop_
_geom_bond_atom_site_label_1
_geom_bond_atom_site_label_2
_geom_bond_distance
P1 C9 1.8675(17)
P1 C5 1.8865(18)
P1 C1 1.8868(18)
P2 C10 1.8677(17)
P2 C11 1.8856(17)
P2 P3 2.2081(8)
P3 C19 1.8681(16)
P3 C15 1.8847(17)
P4 C20 1.8684(17)
P4 C21 1.8920(19)
P4 C25 1.8945(19)
C1 C3 1.532(3)
C1 C2 1.540(2)
C1 C4 1.542(2)
C5 C6 1.521(2)
C5 C8 1.530(2)
C5 C7 1.536(2)
C9 C10 1.538(2)
C11 C13 1.534(2)
C11 C14 1.534(2)
C11 C12 1.536(2)
C15 C17 1.530(2)
C15 C18 1.531(2)
C15 C16 1.532(2)
C19 C20 1.539(2)
C21 C23 1.528(3)
C21 C22 1.536(3)
C21 C24 1.541(3)
C25 C27 1.527(3)
C25 C26 1.534(3)
C25 C28 1.540(2)
